data_1517902
loop_
_publ_author_name
'Aoki, Yoshiaki'
'Matsuki, Nobuo'
'Mori, Tadashi'
'Ikeda, Hiroshi'
'Inoue, Yoshihisa'

_publ_section_title
;
 Exciplex ensemble modulated by excitation mode in intramolecular
 charge-transfer dyad: effects of temperature, solvent polarity, and
 wavelength on photochemistry and photophysics of tethered
 naphthalene-dicyanoethene system.
;
_journal_issue 18
_journal_name_full 'Organic letters'
_journal_page_first 4888
_journal_page_last 4891
_journal_paper_doi 10.1021/ol502394g
_journal_volume 16
_journal_year 2014
_chemical_formula_moiety 'C17 H14 N2'
_chemical_formula_sum 'C17 H14 N2'
_chemical_formula_weight 246.31
_space_group_IT_number 14
_symmetry_cell_setting monoclinic
_symmetry_Int_Tables_number 14
_symmetry_space_group_name_Hall '-P 2yn'
_symmetry_space_group_name_H-M 'P 1 21/n 1'
_atom_sites_solution_hydrogens geom
_atom_sites_solution_primary direct
_atom_sites_solution_secondary difmap
_cell_angle_alpha 90.0000
_cell_angle_beta 96.9989(7)
_cell_angle_gamma 90.0000
_cell_formula_units_Z 4
_cell_length_a 9.21223(17)
_cell_length_b 14.5512(3)
_cell_length_c 10.45244(19)
_cell_measurement_reflns_used 15259
_cell_measurement_temperature 213
_cell_measurement_theta_max 68.23
_cell_measurement_theta_min 3.04
_cell_volume 1390.70(5)
_computing_cell_refinement 'RAPID AUTO'
_computing_data_collection 'RAPID AUTO (Rigaku, ????)'
_computing_data_reduction 'RAPID AUTO'
_computing_molecular_graphics 'CrystalStructure 4.0'
_computing_publication_material 'CrystalStructure 4.0 (Rigaku, 2010)'
_computing_structure_refinement 'SHELXL97 (Sheldrick, 2008)'
_computing_structure_solution 'Il Milione (Burla, et al., 2007)'
_diffrn_ambient_temperature 213
_diffrn_detector_area_resol_mean 10.000
_diffrn_measured_fraction_theta_full 1.000
_diffrn_measured_fraction_theta_max 1.000
_diffrn_measurement_device_type 'Rigaku R-AXIS RAPID'
_diffrn_measurement_method \w
_diffrn_radiation_type 'Cu K\a'
_diffrn_radiation_wavelength 1.54187
_diffrn_reflns_av_R_equivalents 0.0661
_diffrn_reflns_limit_h_max 11
_diffrn_reflns_limit_h_min -11
_diffrn_reflns_limit_k_max 17
_diffrn_reflns_limit_k_min -17
_diffrn_reflns_limit_l_max 12
_diffrn_reflns_limit_l_min -12
_diffrn_reflns_number 15759
_diffrn_reflns_theta_full 68.24
_diffrn_reflns_theta_max 68.23
_diffrn_standards_number 0
_exptl_absorpt_coefficient_mu 0.542
_exptl_absorpt_correction_type none
_exptl_crystal_colour colorless
_exptl_crystal_density_diffrn 1.176
_exptl_crystal_density_method 'not measured'
_exptl_crystal_description prism
_exptl_crystal_F_000 520.00
_exptl_crystal_size_max 0.600
_exptl_crystal_size_mid 0.400
_exptl_crystal_size_min 0.400
_refine_diff_density_max 0.220
_refine_diff_density_min -0.240
_refine_ls_extinction_method none
_refine_ls_goodness_of_fit_ref 1.076
_refine_ls_hydrogen_treatment refxyz
_refine_ls_number_parameters 228
_refine_ls_number_reflns 2545
_refine_ls_number_restraints 0
_refine_ls_R_factor_gt 0.0601
_refine_ls_shift/su_max 0.005
_refine_ls_structure_factor_coef Fsqd
_refine_ls_weighting_details 'w = 1/[\s^2^(Fo^2^)+(0.1289P)^2^+0.0000P] where P=(Fo^2^+2Fc^2^)/3'
_refine_ls_weighting_scheme calc
_refine_ls_wR_factor_ref 0.1904
_reflns_number_gt 1933
_reflns_number_total 2545
_reflns_threshold_expression F^2^>2.0\s(F^2^)
_cod_data_source_file ol502394g_si_002.cif
_cod_data_source_block Aoki_2b
_cod_database_code 1517902

loop_
_symmetry_equiv_pos_site_id
_symmetry_equiv_pos_as_xyz
1 +X,+Y,+Z
2 1/2-X,1/2+Y,1/2-Z
3 -X,-Y,-Z
4 1/2+X,1/2-Y,1/2+Z

loop_
_atom_site_label
_atom_site_type_symbol
_atom_site_fract_x
_atom_site_fract_y
_atom_site_fract_z
_atom_site_U_iso_or_equiv
_atom_site_adp_type
_atom_site_occupancy
_atom_site_symmetry_multiplicity
_atom_site_calc_flag
N1 N 0.25131(19) 0.19025(14) 1.07072(18) 0.0995(7) Uani 1.0 4 d
N2 N 0.1488(2) -0.08456(14) 0.9290(2) 0.0975(7) Uani 1.0 4 d
C1 C 0.20055(19) 0.14501(14) 0.98735(18) 0.0737(5) Uani 1.0 4 d
C2 C 0.13443(17) 0.08911(12) 0.88291(16) 0.0631(5) Uani 1.0 4 d
C3 C 0.14242(18) -0.00774(15) 0.90663(18) 0.0733(6) Uani 1.0 4 d
C4 C 0.0613(3) 0.22650(15) 0.7509(3) 0.0836(6) Uani 1.0 4 d
C5 C 0.06780(15) 0.12525(12) 0.77257(16) 0.0640(5) Uani 1.0 4 d
C6 C -0.00557(18) 0.06449(14) 0.66864(18) 0.0666(5) Uani 1.0 4 d
C7 C -0.17120(18) 0.05860(15) 0.67596(19) 0.0718(6) Uani 1.0 4 d
C8 C -0.24616(15) -0.00482(12) 0.57460(15) 0.0645(5) Uani 1.0 4 d
C9 C -0.24662(19) -0.10128(14) 0.59818(19) 0.0726(6) Uani 1.0 4 d
C10 C -0.31128(19) -0.16132(14) 0.50989(18) 0.0732(6) Uani 1.0 4 d
C11 C -0.37924(16) -0.12904(13) 0.39063(16) 0.0646(5) Uani 1.0 4 d
C12 C -0.4493(2) -0.19117(16) 0.2926(2) 0.0759(6) Uani 1.0 4 d
C13 C -0.5132(2) -0.15732(16) 0.1800(2) 0.0797(6) Uani 1.0 4 d
C14 C -0.5159(2) -0.06259(16) 0.1556(2) 0.0814(6) Uani 1.0 4 d
C15 C -0.45273(18) -0.00193(15) 0.24472(18) 0.0734(6) Uani 1.0 4 d
C16 C -0.38231(15) -0.03423(12) 0.36267(16) 0.0611(5) Uani 1.0 4 d
C17 C -0.31388(17) 0.02667(13) 0.46005(17) 0.0664(5) Uani 1.0 4 d
H1 H 0.117(4) 0.261(3) 0.821(4) 0.174(13) Uiso 1.0 4 d
H2 H 0.117(3) 0.2450(18) 0.672(3) 0.118(8) Uiso 1.0 4 d
H3 H -0.043(4) 0.244(3) 0.730(3) 0.164(11) Uiso 1.0 4 d
H4 H 0.007(2) 0.0911(13) 0.583(3) 0.081(6) Uiso 1.0 4 d
H5 H 0.041(3) 0.0027(14) 0.676(2) 0.089(7) Uiso 1.0 4 d
H6 H -0.187(3) 0.0339(15) 0.756(3) 0.101(7) Uiso 1.0 4 d
H7 H -0.218(3) 0.1277(16) 0.664(2) 0.093(6) Uiso 1.0 4 d
H8 H -0.194(3) -0.1227(15) 0.687(3) 0.101(7) Uiso 1.0 4 d
H9 H -0.3315(19) -0.2293(15) 0.5209(19) 0.090(6) Uiso 1.0 4 d
H10 H -0.4478(18) -0.2530(14) 0.3042(18) 0.067(5) Uiso 1.0 4 d
H11 H -0.563(3) -0.1951(14) 0.118(3) 0.090(7) Uiso 1.0 4 d
H12 H -0.579(3) -0.0287(16) 0.075(3) 0.112(7) Uiso 1.0 4 d
H13 H -0.449(3) 0.0689(19) 0.233(3) 0.121(9) Uiso 1.0 4 d
H14 H -0.3051(18) 0.0969(12) 0.4518(17) 0.061(5) Uiso 1.0 4 d

loop_
_atom_site_aniso_label
_atom_site_aniso_U_11
_atom_site_aniso_U_22
_atom_site_aniso_U_33
_atom_site_aniso_U_12
_atom_site_aniso_U_13
_atom_site_aniso_U_23
N1 0.0914(13) 0.1236(16) 0.0792(12) -0.0143(10) -0.0075(10) -0.0277(10)
N2 0.0983(14) 0.0872(13) 0.1047(15) -0.0080(10) 0.0031(11) 0.0109(10)
C1 0.0633(10) 0.0894(13) 0.0665(11) -0.0037(9) 0.0004(8) -0.0095(10)
C2 0.0552(9) 0.0735(12) 0.0596(10) -0.0016(7) 0.0033(7) -0.0091(8)
C3 0.0616(10) 0.0848(14) 0.0722(12) -0.0069(9) 0.0028(9) -0.0000(10)
C4 0.0830(14) 0.0769(13) 0.0869(14) 0.0147(10) -0.0056(11) -0.0079(11)
C5 0.0509(9) 0.0782(11) 0.0628(10) 0.0056(7) 0.0064(7) -0.0107(8)
C6 0.0552(9) 0.0855(12) 0.0584(10) 0.0055(8) 0.0045(7) -0.0119(9)
C7 0.0549(10) 0.0950(14) 0.0657(11) 0.0017(9) 0.0083(8) -0.0165(10)
C8 0.0468(8) 0.0861(12) 0.0609(10) 0.0065(7) 0.0076(7) -0.0054(8)
C9 0.0636(10) 0.0883(13) 0.0659(11) 0.0031(9) 0.0080(9) 0.0050(9)
C10 0.0687(11) 0.0770(13) 0.0743(12) 0.0009(9) 0.0099(9) 0.0109(9)
C11 0.0502(9) 0.0765(12) 0.0680(11) 0.0029(7) 0.0101(8) 0.0085(8)
C12 0.0642(11) 0.0821(14) 0.0812(13) -0.0103(9) 0.0078(9) -0.0024(10)
C13 0.0608(11) 0.1025(16) 0.0741(13) -0.0172(10) 0.0009(9) -0.0092(11)
C14 0.0588(11) 0.1098(17) 0.0745(12) -0.0082(10) 0.0037(9) 0.0066(11)
C15 0.0556(9) 0.0895(14) 0.0738(12) 0.0033(9) 0.0026(8) 0.0127(10)
C16 0.0440(8) 0.0729(11) 0.0669(10) 0.0022(7) 0.0086(7) 0.0074(8)
C17 0.0534(9) 0.0761(12) 0.0700(11) 0.0044(8) 0.0090(8) 0.0003(9)

loop_
_atom_type_symbol
_atom_type_description
_atom_type_scat_dispersion_real
_atom_type_scat_dispersion_imag
_atom_type_scat_source
C C 0.0181 0.0091
;
International Tables for Crystallography
(1992, Vol. C, Tables 4.2.6.8 and 6.1.1.4)
;
H H 0.0000 0.0000
;
International Tables for Crystallography
(1992, Vol. C, Table 6.1.1.4)
;
N N 0.0311 0.0180
;
International Tables for Crystallography
(1992, Vol. C, Tables 4.2.6.8 and 6.1.1.4)
;

loop_
_geom_angle_atom_site_label_1
_geom_angle_atom_site_label_2
_geom_angle_atom_site_label_3
_geom_angle
_geom_angle_publ_flag
N1 C1 C2 179.0(2) yes
C1 C2 C3 114.70(15) yes
C1 C2 C5 122.48(17) yes
C3 C2 C5 122.80(16) yes
N2 C3 C2 178.2(3) yes
C2 C5 C4 121.48(17) yes
C2 C5 C6 120.65(17) yes
C4 C5 C6 117.85(16) yes
C5 C6 C7 111.07(16) yes
C6 C7 C8 111.78(16) yes
C7 C8 C9 119.48(15) yes
C7 C8 C17 122.28(17) yes
C9 C8 C17 118.24(16) yes
C8 C9 C10 121.84(17) yes
C9 C10 C11 119.99(19) yes
C10 C11 C12 121.84(18) yes
C10 C11 C16 120.42(16) yes
C12 C11 C16 117.74(16) yes
C11 C12 C13 119.9(2) yes
C12 C13 C14 121.0(2) yes
C13 C14 C15 121.13(19) yes
C14 C15 C16 119.8(2) yes
C11 C16 C15 120.37(16) yes
C11 C16 C17 117.45(15) yes
C15 C16 C17 122.16(17) yes
C8 C17 C16 122.04(17) yes
C5 C4 H1 113(3) no
C5 C4 H2 110.8(14) no
C5 C4 H3 108(2) no
H1 C4 H2 101(3) no
H1 C4 H3 116(3) no
H2 C4 H3 108(3) no
C5 C6 H4 109.5(11) no
C5 C6 H5 108.9(12) no
C7 C6 H4 106.7(11) no
C7 C6 H5 111.6(12) no
H4 C6 H5 108.9(17) no
C6 C7 H6 109.1(14) no
C6 C7 H7 108.9(11) no
C8 C7 H6 106.5(14) no
C8 C7 H7 110.0(11) no
H6 C7 H7 110.5(18) no
C8 C9 H8 115.9(12) no
C10 C9 H8 122.2(12) no
C9 C10 H9 128.5(11) no
C11 C10 H9 111.0(11) no
C11 C12 H10 121.5(11) no
C13 C12 H10 118.6(11) no
C12 C13 H11 121.5(13) no
C14 C13 H11 117.3(13) no
C13 C14 H12 125.9(13) no
C15 C14 H12 112.3(13) no
C14 C15 H13 125.4(15) no
C16 C15 H13 114.8(14) no
C8 C17 H14 112.1(9) no
C16 C17 H14 125.8(9) no

loop_
_geom_bond_atom_site_label_1
_geom_bond_atom_site_label_2
_geom_bond_distance
_geom_bond_publ_flag
N1 C1 1.145(3) yes
N2 C3 1.142(3) yes
C1 C2 1.436(3) yes
C2 C3 1.431(3) yes
C2 C5 1.346(3) yes
C4 C5 1.491(3) yes
C5 C6 1.497(3) yes
C6 C7 1.539(3) yes
C7 C8 1.508(3) yes
C8 C9 1.425(3) yes
C8 C17 1.360(3) yes
C9 C10 1.355(3) yes
C10 C11 1.406(3) yes
C11 C12 1.457(3) yes
C11 C16 1.410(3) yes
C12 C13 1.344(3) yes
C13 C14 1.401(4) yes
C14 C15 1.361(3) yes
C15 C16 1.402(3) yes
C16 C17 1.436(3) yes
C4 H1 0.98(4) no
C4 H2 1.06(3) no
C4 H3 0.99(4) no
C6 H4 1.00(3) no
C6 H5 1.00(2) no
C7 H6 0.94(3) no
C7 H7 1.09(3) no
C9 H8 1.04(3) no
C10 H9 1.02(3) no
C12 H10 0.91(2) no
C13 H11 0.93(2) no
C14 H12 1.08(3) no
C15 H13 1.04(3) no
C17 H14 1.030(18) no

loop_
_geom_contact_atom_site_label_1
_geom_contact_atom_site_label_2
_geom_contact_distance
_geom_contact_publ_flag
_geom_contact_site_symmetry_2
N1 C3 3.439(3) no .
N1 C5 3.490(3) no .
N2 C1 3.419(3) no .
N2 C5 3.500(3) no .
C1 C4 2.896(3) no .
C2 C7 3.364(3) no .
C3 C6 2.885(3) no .
C4 C7 3.280(3) no .
C6 C9 3.301(3) no .
C6 C17 3.408(3) no .
C8 C11 2.810(3) no .
C9 C16 2.797(3) no .
C10 C17 2.784(3) no .
C11 C14 2.793(3) no .
C12 C15 2.798(4) no .
C13 C16 2.784(3) no .
N1 C4 3.444(3) no 4_555
N2 C1 3.547(3) no 3_557
N2 C2 3.454(3) no 3_557
C1 N2 3.547(3) no 3_557
C1 C13 3.551(3) no 3_556
C2 N2 3.454(3) no 3_557
C2 C15 3.597(3) no 3_556
C3 C3 3.463(3) no 3_557
C3 C15 3.435(3) no 3_556
C4 N1 3.444(3) no 4_454
C5 C11 3.512(3) no 3_556
C7 C14 3.556(3) no 3_456
C8 C15 3.542(3) no 3_456
C11 C5 3.512(3) no 3_556
C13 C1 3.551(3) no 3_556
C14 C7 3.556(3) no 3_456
C15 C2 3.597(3) no 3_556
C15 C3 3.435(3) no 3_556
C15 C8 3.542(3) no 3_456
C16 C17 3.542(3) no 3_456
C17 C16 3.542(3) no 3_456
N1 H1 2.94(4) no .
N2 H5 2.99(2) no .
C1 H1 2.48(4) no .
C1 H3 3.59(3) no .
C2 H1 2.59(4) no .
C2 H2 3.16(3) no .
C2 H3 3.11(4) no .
C2 H4 3.21(3) no .
C2 H5 2.56(2) no .
C2 H6 3.20(3) no .
C3 H5 2.48(2) no .
C3 H6 3.30(3) no .
C4 H4 2.65(2) no .
C4 H5 3.35(2) no .
C4 H7 2.99(2) no .
C5 H6 2.68(3) no .
C5 H7 2.74(2) no .
C6 H1 3.40(4) no .
C6 H2 2.86(3) no .
C6 H3 2.72(4) no .
C6 H8 3.25(3) no .
C6 H14 3.384(16) no .
C7 H3 2.97(4) no .
C7 H8 2.65(3) no .
C7 H14 2.573(17) no .
C8 H4 2.707(19) no .
C8 H5 2.73(2) no .
C8 H9 3.39(3) no .
C9 H5 3.08(2) no .
C9 H6 2.58(3) no .
C9 H7 3.41(3) no .
C9 H14 3.279(18) no .
C10 H10 2.706(18) no .
C11 H8 3.35(2) no .
C11 H11 3.28(3) no .
C11 H13 3.34(3) no .
C11 H14 3.403(18) no .
C12 H9 2.559(19) no .
C12 H12 3.39(3) no .
C13 H13 3.38(3) no .
C14 H10 3.20(2) no .
C15 H11 3.22(2) no .
C15 H14 2.808(17) no .
C16 H9 3.29(3) no .
C16 H10 3.28(2) no .
C16 H12 3.31(3) no .
C17 H4 3.213(19) no .
C17 H6 3.17(3) no .
C17 H7 2.65(2) no .
C17 H8 3.31(3) no .
C17 H13 2.62(3) no .
H1 H4 3.57(4) no .
H2 H4 2.59(3) no .
H2 H5 3.60(4) no .
H2 H7 3.52(3) no .
H3 H4 2.77(4) no .
H3 H6 3.35(5) no .
H3 H7 2.38(4) no .
H4 H6 2.82(4) no .
H4 H7 2.39(3) no .
H4 H14 3.03(3) no .
H5 H6 2.40(4) no .
H5 H7 2.99(3) no .
H5 H8 2.84(3) no .
H6 H8 2.39(3) no .
H6 H14 3.36(3) no .
H7 H14 2.31(3) no .
H8 H9 2.55(3) no .
H9 H10 2.41(3) no .
H10 H11 2.26(3) no .
H11 H12 2.46(3) no .
H12 H13 2.38(4) no .
H13 H14 2.53(3) no .
N1 H2 3.53(3) no 4_555
N1 H3 2.55(3) no 4_555
N1 H7 2.83(3) no 4_555
N1 H8 2.83(3) no 3_557
N1 H10 3.332(18) no 2_456
N1 H12 3.55(3) no 1_656
N1 H13 3.53(3) no 1_656
N1 H14 3.354(18) no 4_555
N2 H2 3.53(3) no 2_546
N2 H6 3.35(3) no 3_557
N2 H9 2.87(3) no 4_545
N2 H10 2.79(2) no 4_545
N2 H11 3.50(2) no 1_656
N2 H12 2.89(3) no 1_656
N2 H13 3.42(3) no 3_556
C1 H8 3.43(3) no 3_557
C1 H12 3.30(3) no 1_656
C2 H12 3.56(3) no 1_656
C3 H6 3.52(3) no 3_557
C3 H12 2.95(3) no 1_656
C3 H13 3.45(3) no 3_556
C4 H9 3.44(2) no 2_456
C4 H13 2.98(3) no 4_555
C4 H14 3.449(17) no 4_555
C6 H4 3.47(2) no 3_556
C8 H4 3.17(2) no 3_556
C8 H5 3.41(3) no 3_556
C9 H3 3.60(4) no 2_446
C9 H4 3.08(3) no 3_556
C9 H11 3.41(2) no 4_545
C9 H13 3.53(3) no 3_456
C10 H2 3.02(3) no 3_556
C10 H3 3.47(4) no 2_446
C10 H4 3.24(2) no 3_556
C10 H11 3.20(2) no 4_545
C11 H2 3.08(3) no 3_556
C11 H4 3.454(19) no 3_556
C11 H14 3.543(18) no 3_456
C12 H1 3.56(4) no 3_556
C12 H2 3.14(3) no 3_556
C12 H7 3.28(2) no 3_456
C13 H6 3.43(3) no 3_456
C13 H7 3.15(3) no 3_456
C13 H9 3.592(19) no 4_444
C14 H6 3.02(3) no 3_456
C14 H7 3.40(3) no 3_456
C14 H12 2.98(3) no 3_455
C15 H6 3.35(3) no 3_456
C15 H12 3.42(3) no 3_455
C16 H4 3.537(19) no 3_556
C16 H5 3.25(2) no 3_556
C17 H1 3.44(4) no 4_454
C17 H4 3.385(19) no 3_556
C17 H5 3.06(3) no 3_556
H1 C12 3.56(4) no 3_556
H1 C17 3.44(4) no 4_555
H1 H9 3.28(4) no 2_456
H1 H10 3.46(4) no 3_556
H1 H13 2.68(5) no 4_555
H1 H14 2.53(4) no 4_555
H2 N1 3.53(3) no 4_454
H2 N2 3.53(3) no 2_556
H2 C10 3.02(3) no 3_556
H2 C11 3.08(3) no 3_556
H2 C12 3.14(3) no 3_556
H2 H9 3.00(4) no 3_556
H2 H10 3.03(3) no 3_556
H2 H11 3.13(4) no 2_455
H2 H13 2.86(4) no 4_555
H3 N1 2.55(3) no 4_454
H3 C9 3.60(4) no 2_456
H3 C10 3.47(4) no 2_456
H3 H8 3.31(4) no 2_456
H3 H9 3.00(4) no 2_456
H3 H13 2.86(5) no 4_555
H4 C6 3.47(2) no 3_556
H4 C8 3.17(2) no 3_556
H4 C9 3.08(3) no 3_556
H4 C10 3.24(2) no 3_556
H4 C11 3.454(19) no 3_556
H4 C16 3.537(19) no 3_556
H4 C17 3.385(19) no 3_556
H4 H4 3.16(3) no 3_556
H4 H5 3.01(3) no 3_556
H4 H8 3.51(4) no 3_556
H5 C8 3.41(3) no 3_556
H5 C16 3.25(2) no 3_556
H5 C17 3.06(3) no 3_556
H5 H4 3.01(3) no 3_556
H5 H14 3.25(3) no 3_556
H6 N2 3.35(3) no 3_557
H6 C3 3.52(3) no 3_557
H6 C13 3.43(3) no 3_456
H6 C14 3.02(3) no 3_456
H6 C15 3.35(3) no 3_456
H6 H12 2.95(4) no 3_456
H7 N1 2.83(3) no 4_454
H7 C12 3.28(2) no 3_456
H7 C13 3.15(3) no 3_456
H7 C14 3.40(3) no 3_456
H7 H11 3.37(4) no 3_456
H8 N1 2.83(3) no 3_557
H8 C1 3.43(3) no 3_557
H8 H3 3.31(4) no 2_446
H8 H4 3.51(4) no 3_556
H8 H10 3.04(3) no 4_545
H8 H11 3.04(3) no 4_545
H8 H13 3.58(4) no 3_456
H9 N2 2.87(3) no 4_444
H9 C4 3.44(2) no 2_446
H9 C13 3.592(19) no 4_545
H9 H1 3.28(4) no 2_446
H9 H2 3.00(4) no 3_556
H9 H3 3.00(4) no 2_446
H9 H11 2.78(3) no 4_545
H10 N1 3.332(18) no 2_446
H10 N2 2.79(2) no 4_444
H10 H1 3.46(4) no 3_556
H10 H2 3.03(3) no 3_556
H10 H8 3.04(3) no 4_444
H11 N2 3.50(2) no 1_454
H11 C9 3.41(2) no 4_444
H11 C10 3.20(2) no 4_444
H11 H2 3.13(4) no 2_445
H11 H7 3.37(4) no 3_456
H11 H8 3.04(3) no 4_444
H11 H9 2.78(3) no 4_444
H12 N1 3.55(3) no 1_454
H12 N2 2.89(3) no 1_454
H12 C1 3.30(3) no 1_454
H12 C2 3.56(3) no 1_454
H12 C3 2.95(3) no 1_454
H12 C14 2.98(3) no 3_455
H12 C15 3.42(3) no 3_455
H12 H6 2.95(4) no 3_456
H12 H12 2.42(4) no 3_455
H12 H13 3.31(4) no 3_455
H13 N1 3.53(3) no 1_454
H13 N2 3.42(3) no 3_556
H13 C3 3.45(3) no 3_556
H13 C4 2.98(3) no 4_454
H13 C9 3.53(3) no 3_456
H13 H1 2.68(5) no 4_454
H13 H2 2.86(4) no 4_454
H13 H3 2.86(5) no 4_454
H13 H8 3.58(4) no 3_456
H13 H12 3.31(4) no 3_455
H14 N1 3.354(18) no 4_454
H14 C4 3.449(17) no 4_454
H14 C11 3.543(18) no 3_456
H14 H1 2.53(4) no 4_454
H14 H5 3.25(3) no 3_556

loop_
_geom_torsion_atom_site_label_1
_geom_torsion_atom_site_label_2
_geom_torsion_atom_site_label_3
_geom_torsion_atom_site_label_4
_geom_torsion
_geom_torsion_publ_flag
C1 C2 C5 C4 1.3(3) no
C1 C2 C5 C6 -177.21(14) no
C3 C2 C5 C4 179.97(14) no
C3 C2 C5 C6 1.5(3) no
C2 C5 C6 C7 97.42(18) no
C4 C5 C6 C7 -81.1(2) no
C5 C6 C7 C8 -178.14(14) no
C6 C7 C8 C9 83.23(19) no
C6 C7 C8 C17 -96.61(18) no
C7 C8 C9 C10 -179.41(15) no
C7 C8 C17 C16 178.59(14) no
C9 C8 C17 C16 -1.3(3) no
C17 C8 C9 C10 0.4(3) no
C8 C9 C10 C11 0.6(3) no
C9 C10 C11 C12 179.61(15) no
C9 C10 C11 C16 -0.8(3) no
C10 C11 C12 C13 179.88(16) no
C10 C11 C16 C15 -178.69(14) no
C10 C11 C16 C17 0.0(3) no
C12 C11 C16 C15 0.9(3) no
C12 C11 C16 C17 179.62(14) no
C16 C11 C12 C13 0.3(3) no
C11 C12 C13 C14 -1.1(3) no
C12 C13 C14 C15 0.6(3) no
C13 C14 C15 C16 0.6(3) no
C14 C15 C16 C11 -1.3(3) no
C14 C15 C16 C17 -180.00(15) no
C11 C16 C17 C8 1.0(3) no
C15 C16 C17 C8 179.73(15) no
